data_7219430
loop_
_publ_author_name
'Zakharov, Boris A.'
'Tumanov, Nikolay A.'
'Boldyreva, Elena V.'

_publ_section_title
;
 \b-Alanine under pressure: towards understanding the nature of phase
 transitions
;
_journal_issue 10
_journal_name_full CrystEngComm
_journal_page_first 2074
_journal_paper_doi 10.1039/C4CE02550D
_journal_volume 17
_journal_year 2015
_chemical_formula_moiety 'C3 H7 N O2'
_chemical_formula_sum 'C3 H7 N O2'
_chemical_formula_weight 89.10
_chemical_name_common beta-Alanine
_chemical_name_systematic '3-Aminopropanoic acid'
_space_group_crystal_system orthorhombic
_space_group_IT_number 61
_space_group_name_Hall '-P 2ac 2ab'
_space_group_name_H-M_alt 'P b c a'
_symmetry_space_group_name_Hall '-P 2ac 2ab'
_symmetry_space_group_name_H-M 'P b c a'
_atom_sites_solution_hydrogens geom
_audit_creation_method SHELXL-2014/6
_audit_update_record
;
2014-12-10 deposited with the CCDC.
2015-01-27 downloaded from the CCDC.
;
_cell_angle_alpha 90
_cell_angle_beta 90
_cell_angle_gamma 90
_cell_formula_units_Z 8
_cell_length_a 9.1235(14)
_cell_length_b 12.78(2)
_cell_length_c 5.7014(11)
_cell_measurement_reflns_used 97
_cell_measurement_temperature 293(2)
_cell_measurement_theta_max 27.6960
_cell_measurement_theta_min 5.9620
_cell_volume 664.8(11)
_computing_cell_refinement
;
CrysAlisPro, Agilent Technologies,
Version 1.171.35.21 (release 20-01-2012 CrysAlis171 .NET)
(compiled Jan 23 2012,18:06:46)
;
_computing_data_reduction
;
CrysAlisPro, Agilent Technologies,
Version 1.171.35.21 (release 20-01-2012 CrysAlis171 .NET)
(compiled Jan 23 2012,18:06:46)
;
_computing_structure_refinement 'SHELXL-2014/6 (Sheldrick, 2014)'
_diffrn_ambient_pressure 8030000(50000)
_diffrn_ambient_temperature 293(2)
_diffrn_measured_fraction_theta_full 0.292
_diffrn_measured_fraction_theta_max 0.241
_diffrn_measurement_method \w-scan
_diffrn_radiation_wavelength 0.71442
_diffrn_reflns_av_R_equivalents 0.0596
_diffrn_reflns_av_unetI/netI 0.0584
_diffrn_reflns_Laue_measured_fraction_full 0.292
_diffrn_reflns_Laue_measured_fraction_max 0.241
_diffrn_reflns_limit_h_max 7
_diffrn_reflns_limit_h_min -11
_diffrn_reflns_limit_k_max 4
_diffrn_reflns_limit_k_min -4
_diffrn_reflns_limit_l_max 5
_diffrn_reflns_limit_l_min -5
_diffrn_reflns_number 606
_diffrn_reflns_point_group_measured_fraction_full 0.292
_diffrn_reflns_point_group_measured_fraction_max 0.241
_diffrn_reflns_theta_full 25.382
_diffrn_reflns_theta_max 28.243
_diffrn_reflns_theta_min 4.491
_diffrn_source synchrotron
_exptl_absorpt_coefficient_mu 0.149
_exptl_absorpt_correction_T_max 0.253
_exptl_absorpt_correction_T_min 0.171
_exptl_absorpt_correction_type gaussian
_exptl_crystal_colour colourless
_exptl_crystal_density_diffrn 1.780
_exptl_crystal_description prism
_exptl_crystal_F_000 384
_exptl_crystal_size_max 0.17
_exptl_crystal_size_mid 0.06
_exptl_crystal_size_min 0.05
_refine_diff_density_max 0.269
_refine_diff_density_min -0.402
_refine_diff_density_rms 0.099
_refine_ls_extinction_method none
_refine_ls_goodness_of_fit_ref 1.138
_refine_ls_hydrogen_treatment constr
_refine_ls_matrix_type full
_refine_ls_number_parameters 26
_refine_ls_number_reflns 196
_refine_ls_number_restraints 0
_refine_ls_restrained_S_all 1.138
_refine_ls_R_factor_all 0.1083
_refine_ls_R_factor_gt 0.0812
_refine_ls_shift/su_max 0.000
_refine_ls_shift/su_mean 0.000
_refine_ls_structure_factor_coef Fsqd
_refine_ls_weighting_details 'w=1/[\s^2^(Fo^2^)+(0.1690P)^2^] where P=(Fo^2^+2Fc^2^)/3'
_refine_ls_weighting_scheme calc
_refine_ls_wR_factor_gt 0.2060
_refine_ls_wR_factor_ref 0.2498
_reflns_Friedel_coverage 0.000
_reflns_number_gt 142
_reflns_number_total 196
_reflns_threshold_expression 'I > 2\s(I)'
_cod_data_source_file c4ce02550d1.cif
_cod_data_source_block 8GPa_Pbca
_cod_depositor_comments 'Adding full bibliography for 7219427--7219430.cif.'
_cod_original_cell_volume 665.0(11)
_cod_database_code 7219430
_shelx_space_group_comment
;
The symmetry employed for this shelxl refinement is uniquely defined
by the following loop, which should always be used as a source of
symmetry information in preference to the above space-group names.
They are only intended as comments.
;
_exptl_absorpt_correction_details
; Absorb7 and Absorb-GUI, Angel and Gonzalez-Platas (2013)
  J. Appl. Cryst. 46:252-254
;
_shelxl_version_number 2014/6

loop_
_space_group_symop_operation_xyz
'x, y, z'
'-x+1/2, -y, z+1/2'
'x+1/2, -y+1/2, -z'
'-x, y+1/2, -z+1/2'
'-x, -y, -z'
'x-1/2, y, -z-1/2'
'-x-1/2, y-1/2, z'
'x, -y-1/2, z-1/2'

loop_
_atom_site_label
_atom_site_type_symbol
_atom_site_fract_x
_atom_site_fract_y
_atom_site_fract_z
_atom_site_U_iso_or_equiv
_atom_site_adp_type
_atom_site_occupancy
_atom_site_site_symmetry_order
_atom_site_calc_flag
_atom_site_refinement_flags_posn
_atom_site_refinement_flags_adp
O1 O -0.1419(4) 0.1125(10) -0.0142(7) 0.0223(18) Uiso 1 1 d . .
O2 O 0.0339(4) 0.0828(9) 0.2405(8) 0.0255(17) Uiso 1 1 d . .
C1 C -0.0110(6) 0.1195(14) 0.0503(12) 0.0236(19) Uiso 1 1 d . .
C2 C 0.0960(5) 0.1741(15) -0.1067(13) 0.024(2) Uiso 1 1 d . .
H2A H 0.0708 0.2476 -0.1184 0.029 Uiso 1 1 calc R U
H2B H 0.0918 0.1439 -0.2627 0.029 Uiso 1 1 calc R U
C3 C 0.2508(6) 0.1626(15) -0.0075(12) 0.0232(19) Uiso 1 1 d . .
H3A H 0.3147 0.2118 -0.0870 0.028 Uiso 1 1 calc R U
H3B H 0.2491 0.1813 0.1573 0.028 Uiso 1 1 calc R U
N1 N 0.3109(5) 0.0611(11) -0.0299(9) 0.0197(17) Uiso 1 1 d . .
H1A H 0.3471 0.0530 -0.1737 0.030 Uiso 1 1 calc R U
H1B H 0.2411 0.0137 -0.0052 0.030 Uiso 1 1 calc R U
H1C H 0.3821 0.0526 0.0750 0.030 Uiso 1 1 calc R U

loop_
_atom_type_symbol
_atom_type_description
_atom_type_scat_dispersion_real
_atom_type_scat_dispersion_imag
_atom_type_scat_source
C C 0.0033 0.0016 'International Tables Vol C Tables 4.2.6.8 and 6.1.1.4'
H H 0.0000 0.0000 'International Tables Vol C Tables 4.2.6.8 and 6.1.1.4'
N N 0.0061 0.0033 'International Tables Vol C Tables 4.2.6.8 and 6.1.1.4'
O O 0.0106 0.0060 'International Tables Vol C Tables 4.2.6.8 and 6.1.1.4'

loop_
_geom_angle_atom_site_label_1
_geom_angle_atom_site_label_2
_geom_angle_atom_site_label_3
_geom_angle
O2 C1 O1 122.7(8)
O2 C1 C2 118.7(5)
O1 C1 C2 118.6(7)
C1 C2 C3 109.7(9)
C1 C2 H2A 109.7
C3 C2 H2A 109.7
C1 C2 H2B 109.7
C3 C2 H2B 109.7
H2A C2 H2B 108.2
N1 C3 C2 114.3(13)
N1 C3 H3A 108.7
C2 C3 H3A 108.7
N1 C3 H3B 108.7
C2 C3 H3B 108.7
H3A C3 H3B 107.6
C3 N1 H1A 109.5
C3 N1 H1B 109.5
H1A N1 H1B 109.5
C3 N1 H1C 109.5
H1A N1 H1C 109.5
H1B N1 H1C 109.5

loop_
_geom_bond_atom_site_label_1
_geom_bond_atom_site_label_2
_geom_bond_distance
O1 C1 1.252(6)
O2 C1 1.251(11)
C1 C2 1.497(14)
C2 C3 1.529(9)
C2 H2A 0.9700
C2 H2B 0.9700
C3 N1 1.41(2)
C3 H3A 0.9700
C3 H3B 0.9700
N1 H1A 0.8900
N1 H1B 0.8900
N1 H1C 0.8900

loop_
_geom_hbond_atom_site_label_D
_geom_hbond_atom_site_label_H
_geom_hbond_atom_site_label_A
_geom_hbond_distance_DH
_geom_hbond_distance_HA
_geom_hbond_distance_DA
_geom_hbond_angle_DHA
_geom_hbond_site_symmetry_A
N1 H1A O1 0.89 1.94 2.715(8) 145.0 6_655
N1 H1B O1 0.89 1.85 2.714(16) 162.1 5
N1 H1C O2 0.89 1.78 2.635(6) 159.8 6_656

loop_
_geom_torsion_atom_site_label_1
_geom_torsion_atom_site_label_2
_geom_torsion_atom_site_label_3
_geom_torsion_atom_site_label_4
_geom_torsion
O2 C1 C2 C3 6(2)
O1 C1 C2 C3 -173.6(14)
C1 C2 C3 N1 72.4(12)
